data_2203613
loop_
_publ_author_name
'Din\,cer, Muharrem'
'\"Ozdemir, Nam\?ik'
'Akdemir, Nesuhi'
'\"Ozdil, Musa'
'A\(gar, Erbil'
'B\"uy\"ukg\"ung\"or, Orhan'

_publ_section_title
;
 4-(1-Indanyloxy)phthalonitrile
;
_journal_issue 5
_journal_name_full 'Acta Crystallographica Section E'
_journal_page_first o896
_journal_page_last o898
_journal_paper_doi 10.1107/S1600536804009699
_journal_volume 60
_journal_year 2004
_chemical_formula_iupac 'C17 H12 N2 O'
_chemical_formula_moiety 'C17 H12 N2 O'
_chemical_formula_sum 'C17 H12 N2 O'
_chemical_formula_weight 260.29
_chemical_name_systematic
;
4-(1-Indanyloxy)phthalonitrile
;
_space_group_IT_number 14
_symmetry_cell_setting monoclinic
_symmetry_space_group_name_Hall '-P 2ybc'
_symmetry_space_group_name_H-M 'P 1 21/c 1'
_atom_sites_solution_hydrogens geom
_atom_sites_solution_primary direct
_atom_sites_solution_secondary difmap
_audit_creation_method SHELXL-97
_cell_angle_alpha 90.00
_cell_angle_beta 117.069(14)
_cell_angle_gamma 90.00
_cell_formula_units_Z 4
_cell_length_a 8.0560(16)
_cell_length_b 23.950(3)
_cell_length_c 7.8057(16)
_cell_measurement_reflns_used 2365
_cell_measurement_temperature 293(2)
_cell_measurement_theta_max 22.90
_cell_measurement_theta_min 1.70
_cell_volume 1341.1(5)
_computing_cell_refinement X-AREA
_computing_data_collection 'X-AREA (Stoe & Cie, 2002)'
_computing_data_reduction 'X-RED32 (Stoe & Cie, 2002)'
_computing_molecular_graphics 'Ortep-3 for Windows (Farrugia, 1997)'
_computing_publication_material 'WinGX (Farrugia, 1999)'
_computing_structure_refinement 'SHELXL97 (Sheldrick, 1997)'
_computing_structure_solution 'SHELXS97 (Sheldrick, 1997)'
_diffrn_ambient_temperature 293(2)
_diffrn_detector_area_resol_mean 6.67
_diffrn_measured_fraction_theta_full 1.000
_diffrn_measured_fraction_theta_max 1.000
_diffrn_measurement_device_type 'STOE IPDS-II'
_diffrn_measurement_method '\w scans'
_diffrn_radiation_monochromator 'plane graphite'
_diffrn_radiation_source 'sealed X-ray tube'
_diffrn_radiation_type MoK\a
_diffrn_radiation_wavelength 0.71073
_diffrn_reflns_av_R_equivalents 0.0864
_diffrn_reflns_av_sigmaI/netI 0.1300
_diffrn_reflns_limit_h_max 9
_diffrn_reflns_limit_h_min -9
_diffrn_reflns_limit_k_max 26
_diffrn_reflns_limit_k_min -28
_diffrn_reflns_limit_l_max 9
_diffrn_reflns_limit_l_min -9
_diffrn_reflns_number 9063
_diffrn_reflns_theta_full 25.50
_diffrn_reflns_theta_max 25.50
_diffrn_reflns_theta_min 1.70
_diffrn_standards_decay_% 0
_diffrn_standards_interval_count 0
_diffrn_standards_number 0
_exptl_absorpt_coefficient_mu 0.082
_exptl_absorpt_correction_T_max 0.9984
_exptl_absorpt_correction_T_min 0.9785
_exptl_absorpt_correction_type integration
_exptl_absorpt_process_details '(X-RED32; Stoe & Cie, 2002)'
_exptl_crystal_colour colourless
_exptl_crystal_density_diffrn 1.289
_exptl_crystal_density_method 'not measured'
_exptl_crystal_description plate
_exptl_crystal_F_000 544
_exptl_crystal_size_max 0.50
_exptl_crystal_size_mid 0.25
_exptl_crystal_size_min 0.02
_refine_diff_density_max 0.119
_refine_diff_density_min -0.186
_refine_ls_extinction_coef 0.0034(3)
_refine_ls_extinction_expression Fc^*^=kFc[1+0.001xFc^2^\l^3^/sin(2\q)]^-1/4^
_refine_ls_extinction_method SHELXL97
_refine_ls_goodness_of_fit_ref 0.741
_refine_ls_hydrogen_treatment constr
_refine_ls_matrix_type full
_refine_ls_number_parameters 170
_refine_ls_number_reflns 2498
_refine_ls_number_restraints 0
_refine_ls_restrained_S_all 0.741
_refine_ls_R_factor_all 0.1609
_refine_ls_R_factor_gt 0.0398
_refine_ls_shift/su_max <0.001
_refine_ls_shift/su_mean 0.000
_refine_ls_structure_factor_coef Fsqd
_refine_ls_weighting_details 'calc w=1/[\s^2^(Fo^2^)+(0.0101P)^2^] where P=(Fo^2^+2Fc^2^)/3'
_refine_ls_weighting_scheme calc
_refine_ls_wR_factor_gt 0.0559
_refine_ls_wR_factor_ref 0.0665
_reflns_number_gt 767
_reflns_number_total 2498
_reflns_threshold_expression I>2\s(I)
_cod_data_source_file hg6038.cif
_cod_data_source_block I
_cod_depositor_comments
;
The following automatic conversions were performed:
'_exptl_absorpt_correction_type' value 'Integration' changed to
'integration' according to
'/home/saulius/struct/CIF-dictionaries/cif_core.dic' dictionary named
'cif_core.dic' version 2.4.1 from 2010-06-29.

Automatic conversion script
Id: cif_fix_enum 1527 2010-12-29 10:47:43Z saulius 

The following automatic conversions were performed:

'_exptl_absorpt_correction_type' value 'Integration' changed to
'integration' according to
/home/saulius/struct/CIF-dictionaries/cif_core.dic dictionary named
'cif_core.dic' version 2.4.1 from 2010-06-29.

Automatic conversion script
Id: cif_fix_values 1715 2011-07-08 13:25:40Z adriana 
;
_cod_original_cell_volume 1341.1(4)
_cod_original_sg_symbol_H-M 'P 21/c'
_cod_database_code 2203613
_cod_database_fobs_code 2203613

loop_
_symmetry_equiv_pos_as_xyz
'x, y, z'
'-x, y+1/2, -z+1/2'
'-x, -y, -z'
'x, -y-1/2, z-1/2'

loop_
_atom_site_label
_atom_site_fract_x
_atom_site_fract_y
_atom_site_fract_z
_atom_site_U_iso_or_equiv
_atom_site_adp_type
_atom_site_calc_flag
_atom_site_refinement_flags
_atom_site_occupancy
_atom_site_type_symbol
O1 0.1628(3) 0.40707(8) 0.4057(3) 0.0681(6) Uani d . 1 O
N1 0.3542(4) 0.13418(10) 0.5837(4) 0.1040(10) Uani d . 1 N
N2 0.7112(4) 0.24887(12) 0.9371(4) 0.0879(9) Uani d . 1 N
C1 0.3205(4) 0.18084(13) 0.5546(4) 0.0657(6) Uani d . 1 C
C2 0.2815(4) 0.23916(13) 0.5210(4) 0.0657(6) Uani d . 1 C
C3 0.1200(4) 0.25757(12) 0.3659(4) 0.0651(9) Uani d . 1 C
H3 0.0353 0.2318 0.2829 0.078 Uiso calc R 1 H
C4 0.0842(4) 0.31382(12) 0.3339(4) 0.0636(8) Uani d . 1 C
H4 -0.0253 0.3258 0.2303 0.076 Uiso calc R 1 H
C5 0.2095(4) 0.35265(12) 0.4545(4) 0.0598(8) Uani d . 1 C
C6 0.3713(4) 0.33539(12) 0.6112(4) 0.0614(8) Uani d . 1 C
H6 0.4550 0.3614 0.6943 0.074 Uiso calc R 1 H
C7 0.4064(4) 0.27865(11) 0.6421(4) 0.0628(6) Uani d . 1 C
C8 0.5773(4) 0.26110(12) 0.8064(4) 0.0628(6) Uani d . 1 C
C9 0.2969(4) 0.44940(11) 0.5174(4) 0.0626(8) Uani d . 1 C
H9 0.4225 0.4382 0.5410 0.075 Uiso calc R 1 H
C10 0.2443(4) 0.50360(12) 0.4093(4) 0.0582(8) Uani d . 1 C
C11 0.2046(4) 0.51241(12) 0.2207(4) 0.0727(9) Uani d . 1 C
H11 0.2049 0.4830 0.1430 0.087 Uiso calc R 1 H
C12 0.1637(4) 0.56676(14) 0.1489(5) 0.0817(10) Uani d . 1 C
H12 0.1318 0.5738 0.0204 0.098 Uiso calc R 1 H
C13 0.1705(4) 0.61032(13) 0.2693(6) 0.0833(11) Uani d . 1 C
H13 0.1456 0.6465 0.2212 0.100 Uiso calc R 1 H
C14 0.2136(4) 0.60071(13) 0.4582(5) 0.0770(10) Uani d . 1 C
H14 0.2191 0.6300 0.5387 0.092 Uiso calc R 1 H
C15 0.2485(4) 0.54659(14) 0.5263(4) 0.0652(9) Uani d . 1 C
C16 0.2994(5) 0.52598(12) 0.7260(4) 0.0854(10) Uani d . 1 C
H16A 0.2104 0.5389 0.7688 0.102 Uiso calc R 1 H
H16B 0.4229 0.5387 0.8163 0.102 Uiso calc R 1 H
C17 0.2939(4) 0.46255(12) 0.7077(4) 0.0798(10) Uani d . 1 C
H17A 0.1816 0.4479 0.7073 0.096 Uiso calc R 1 H
H17B 0.4011 0.4460 0.8144 0.096 Uiso calc R 1 H

loop_
_atom_site_aniso_label
_atom_site_aniso_U_11
_atom_site_aniso_U_22
_atom_site_aniso_U_33
_atom_site_aniso_U_12
_atom_site_aniso_U_13
_atom_site_aniso_U_23
O1 0.0636(14) 0.0512(13) 0.0704(14) -0.0076(12) 0.0137(11) 0.0003(12)
N1 0.133(3) 0.0666(18) 0.101(2) 0.013(2) 0.043(2) -0.0006(18)
N2 0.082(2) 0.085(2) 0.0776(19) 0.0043(17) 0.0201(16) 0.0106(16)
C1 0.0784(18) 0.0566(13) 0.0589(14) 0.0011(17) 0.0285(13) -0.0023(15)
C2 0.0784(18) 0.0566(13) 0.0589(14) 0.0011(17) 0.0285(13) -0.0023(15)
C3 0.070(2) 0.060(2) 0.065(2) -0.015(2) 0.0293(19) -0.0095(18)
C4 0.060(2) 0.062(2) 0.0578(19) -0.0026(19) 0.0177(16) -0.0030(18)
C5 0.064(2) 0.049(2) 0.068(2) -0.002(2) 0.0316(19) 0.0010(19)
C6 0.061(2) 0.056(2) 0.062(2) -0.0059(18) 0.0234(18) -0.0036(17)
C7 0.0722(18) 0.0600(15) 0.0599(16) 0.0037(15) 0.0333(13) 0.0063(14)
C8 0.0722(18) 0.0600(15) 0.0599(16) 0.0037(15) 0.0333(13) 0.0063(14)
C9 0.064(2) 0.053(2) 0.064(2) -0.0092(19) 0.0232(17) -0.0022(18)
C10 0.058(2) 0.0512(19) 0.064(2) -0.0057(18) 0.0258(17) -0.0034(19)
C11 0.080(2) 0.060(2) 0.072(2) 0.002(2) 0.0294(19) -0.0057(19)
C12 0.084(3) 0.079(2) 0.069(2) -0.002(2) 0.023(2) 0.009(2)
C13 0.074(3) 0.062(2) 0.111(3) 0.005(2) 0.039(2) 0.014(2)
C14 0.078(3) 0.062(2) 0.095(3) 0.003(2) 0.044(2) -0.009(2)
C15 0.062(2) 0.059(2) 0.072(2) -0.0034(19) 0.0284(19) -0.004(2)
C16 0.099(3) 0.082(2) 0.078(2) -0.003(2) 0.043(2) -0.010(2)
C17 0.090(3) 0.082(2) 0.059(2) -0.012(2) 0.0269(19) -0.0019(19)

loop_
_atom_type_symbol
_atom_type_description
_atom_type_scat_dispersion_real
_atom_type_scat_dispersion_imag
_atom_type_scat_source
C C 0.0033 0.0016 'International Tables Vol C Tables 4.2.6.8 and 6.1.1.4'
H H 0.0000 0.0000 'International Tables Vol C Tables 4.2.6.8 and 6.1.1.4'
N N 0.0061 0.0033 'International Tables Vol C Tables 4.2.6.8 and 6.1.1.4'
O O 0.0106 0.0060 'International Tables Vol C Tables 4.2.6.8 and 6.1.1.4'

loop_
_geom_angle_atom_site_label_1
_geom_angle_atom_site_label_2
_geom_angle_atom_site_label_3
_geom_angle
_geom_angle_publ_flag
C5 O1 C9 117.8(2) yes
N1 C1 C2 179.0(4) yes
C3 C2 C7 118.6(3) ?
C3 C2 C1 120.8(3) yes
C7 C2 C1 120.6(3) yes
C4 C3 C2 120.4(3) ?
C4 C3 H3 119.8 ?
C2 C3 H3 119.8 ?
C3 C4 C5 120.5(3) ?
C3 C4 H4 119.7 ?
C5 C4 H4 119.7 ?
O1 C5 C4 115.5(3) yes
O1 C5 C6 124.2(3) yes
C4 C5 C6 120.3(3) ?
C7 C6 C5 118.8(3) ?
C7 C6 H6 120.6 ?
C5 C6 H6 120.6 ?
C6 C7 C2 121.4(3) ?
C6 C7 C8 118.3(3) yes
C2 C7 C8 120.3(3) yes
N2 C8 C7 178.0(3) yes
O1 C9 C10 109.0(2) yes
O1 C9 C17 113.1(2) yes
C10 C9 C17 104.1(2) ?
O1 C9 H9 110.2 ?
C10 C9 H9 110.2 ?
C17 C9 H9 110.2 ?
C15 C10 C11 121.6(3) ?
C15 C10 C9 111.2(3) ?
C11 C10 C9 127.2(3) ?
C10 C11 C12 118.1(3) ?
C10 C11 H11 120.9 ?
C12 C11 H11 120.9 ?
C13 C12 C11 120.0(3) ?
C13 C12 H12 120.0 ?
C11 C12 H12 120.0 ?
C14 C13 C12 120.9(3) ?
C14 C13 H13 119.5 ?
C12 C13 H13 119.5 ?
C13 C14 C15 118.6(3) ?
C13 C14 H14 120.7 ?
C15 C14 H14 120.7 ?
C10 C15 C14 120.7(3) ?
C10 C15 C16 111.0(3) ?
C14 C15 C16 128.3(3) ?
C15 C16 C17 104.3(2) ?
C15 C16 H16A 110.9 ?
C17 C16 H16A 110.9 ?
C15 C16 H16B 110.9 ?
C17 C16 H16B 110.9 ?
H16A C16 H16B 108.9 ?
C16 C17 C9 106.5(2) ?
C16 C17 H17A 110.4 ?
C9 C17 H17A 110.4 ?
C16 C17 H17B 110.4 ?
C9 C17 H17B 110.4 ?
H17A C17 H17B 108.6 ?

loop_
_geom_bond_atom_site_label_1
_geom_bond_atom_site_label_2
_geom_bond_distance
_geom_bond_publ_flag
O1 C5 1.362(3) yes
O1 C9 1.448(3) yes
N1 C1 1.148(3) ?
N2 C8 1.135(3) ?
C1 C2 1.430(4) yes
C2 C3 1.385(3) ?
C2 C7 1.391(3) ?
C3 C4 1.377(3) ?
C3 H3 0.9300 ?
C4 C5 1.380(3) ?
C4 H4 0.9300 ?
C5 C6 1.384(3) ?
C6 C7 1.387(3) ?
C6 H6 0.9300 ?
C7 C8 1.452(3) yes
C9 C10 1.500(3) ?
C9 C17 1.529(3) yes
C9 H9 0.9800 ?
C10 C15 1.367(3) yes
C10 C11 1.373(3) ?
C11 C12 1.396(3) ?
C11 H11 0.9300 ?
C12 C13 1.388(4) ?
C12 H12 0.9300 ?
C13 C14 1.372(4) ?
C13 H13 0.9300 ?
C14 C15 1.381(4) ?
C14 H14 0.9300 ?
C15 C16 1.503(3) ?
C16 C17 1.525(3) yes
C16 H16A 0.9700 ?
C16 H16B 0.9700 ?
C17 H17A 0.9700 ?
C17 H17B 0.9700 ?

loop_
_geom_hbond_atom_site_label_D
_geom_hbond_atom_site_label_H
_geom_hbond_atom_site_label_A
_geom_hbond_site_symmetry_A
_geom_hbond_distance_DH
_geom_hbond_distance_HA
_geom_hbond_distance_DA
_geom_hbond_angle_DHA
C9 H9 Cg3 3_657 0.98 2.689 3.625(4) 160
C17 H17A Cg3 3_557 0.97 2.993 3.917(4) 160

loop_
_cod_related_entry_id
_cod_related_entry_database
_cod_related_entry_code
1 ChemSpider 4415558
